data_4109999
loop_
_publ_author_name
'Arnab Roy'
'Frank G. Roberts'
'P. Ross Wilderman'
'Ke Zhou'
'Reuben J. Peters'
'Robert M. Coates'

_publ_section_title
;
 16-Aza-ent-beyerane and 16-Aza-ent-trachylobane: Potent Mechanism-Based
 Inhibitors of Recombinantent-Kaurene Synthase from Arabidopsis thaliana
;
_journal_name_full 'Journal of the American Chemical Society'
_journal_page_first 12453
_journal_page_last 12460
_journal_paper_doi 10.1021/ja072447e
_journal_volume 129
_journal_year 2007
_chemical_absolute_configuration syn
_chemical_formula_moiety 'C21 H32 O2'
_chemical_formula_sum 'C21 H32 O2'
_chemical_formula_weight 316.47
_chemical_name_systematic
; 
? 
;
_space_group_IT_number 19
_symmetry_cell_setting orthorhombic
_symmetry_space_group_name_Hall 'P 2ac 2ab'
_symmetry_space_group_name_H-M 'P 21 21 21'
_atom_sites_solution_hydrogens geom
_atom_sites_solution_primary direct
_atom_sites_solution_secondary difmap
_audit_creation_method SHELXL-97
_audit_update_record
; 
2005-04-04   text and data added, roy 
2006-12-19   text and data added, srw 
;
_cell_angle_alpha 90.00
_cell_angle_beta 90.00
_cell_angle_gamma 90.00
_cell_formula_units_Z 4
_cell_length_a 7.430(2)
_cell_length_b 8.883(2)
_cell_length_c 26.604(7)
_cell_measurement_reflns_used 916
_cell_measurement_temperature 193(2)
_cell_measurement_theta_max 28.28
_cell_measurement_theta_min 3.25
_cell_volume 1755.9(8)
_computing_cell_refinement 'SAINT V6.22 (Bruker, 2001)'
_computing_data_collection 'SMART V5.625 (Bruker, 2001)'
_computing_data_reduction 'SAINT V6.22 (Bruker, 2001)'
_computing_molecular_graphics 'SHELXTL V6.12 (Bruker, 2001)'
_computing_publication_material 'XCIF (Bruker, 2001)'
_computing_structure_refinement 'SHELXTL V6.12 (Bruker, 2001)'
_computing_structure_solution 'SHELXTL V6.12 (Bruker, 2001)'
_diffrn_ambient_temperature 193(2)
_diffrn_measured_fraction_theta_full 0.998
_diffrn_measured_fraction_theta_max 0.998
_diffrn_measurement_device 'Siemens Platform/CCD'
_diffrn_measurement_method 'profile data from \w scans'
_diffrn_radiation_monochromator graphite
_diffrn_radiation_source 'normal-focus sealed tube'
_diffrn_radiation_type MoK\a
_diffrn_radiation_wavelength 0.71073
_diffrn_radiation_wavelength_id g24fasm
_diffrn_reflns_av_R_equivalents 0.0415
_diffrn_reflns_av_sigmaI/netI 0.0269
_diffrn_reflns_limit_h_max 8
_diffrn_reflns_limit_h_min -8
_diffrn_reflns_limit_k_max 10
_diffrn_reflns_limit_k_min -10
_diffrn_reflns_limit_l_max 32
_diffrn_reflns_limit_l_min -30
_diffrn_reflns_number 11593
_diffrn_reflns_theta_full 25.37
_diffrn_reflns_theta_max 25.37
_diffrn_reflns_theta_min 2.42
_diffrn_standards_decay_% 15.9
_diffrn_standards_interval_time 306
_diffrn_standards_number 298
_exptl_absorpt_coefficient_mu 0.074
_exptl_absorpt_correction_T_max 0.9876
_exptl_absorpt_correction_T_min 0.9629
_exptl_absorpt_correction_type integration
_exptl_absorpt_process_details 'SHELXTL/XPREP (Bruker, 2001)'
_exptl_crystal_colour colorless
_exptl_crystal_density_diffrn 1.197
_exptl_crystal_description prism
_exptl_crystal_F_000 696
_exptl_crystal_id g24fasm
_exptl_crystal_preparation
; 
The data crystal was mounted using oil (Parantone-N, Exxon) to a 
0.3 mm cryo-loop (Hampton Research) with the (0 1 -3) scattering planes 
roughly normal to the spindle axis. 
;
_exptl_crystal_size_max 0.42
_exptl_crystal_size_mid 0.31
_exptl_crystal_size_min 0.22
_refine_diff_density_max 0.299
_refine_diff_density_min -0.210
_refine_diff_density_rms 0.048
_refine_ls_abs_structure_details 'Flack (1983),  1325 Friedels'
_refine_ls_abs_structure_Flack -10(10)
_refine_ls_extinction_coef 0.010(4)
_refine_ls_extinction_expression Fc^*^=kFc[1+0.001xFc^2^\l^3^/sin(2\q)]^-1/4^
_refine_ls_extinction_method SHELXL
_refine_ls_goodness_of_fit_ref 1.041
_refine_ls_hydrogen_treatment noref
_refine_ls_matrix_type full
_refine_ls_number_parameters 213
_refine_ls_number_reflns 1875
_refine_ls_number_restraints 0
_refine_ls_restrained_S_all 1.041
_refine_ls_R_factor_all 0.0590
_refine_ls_R_factor_gt 0.0487
_refine_ls_shift/su_max 0.000
_refine_ls_shift/su_mean 0.000
_refine_ls_structure_factor_coef Fsqd
_refine_ls_weighting_details 'calc w=1/[\s^2^(Fo^2^)+(0.1049P)^2^+0.0934P] where P=(Fo^2^+2Fc^2^)/3'
_refine_ls_weighting_scheme calc
_refine_ls_wR_factor_gt 0.1307
_refine_ls_wR_factor_ref 0.1401
_reflns_number_gt 1530
_reflns_number_total 1875
_reflns_threshold_expression >2sigma(I)
_cod_data_source_file ja072447esi20070407_050007.cif
_cod_data_source_block g24fasm
_cod_original_cell_volume 1755.8(8)
_cod_original_sg_symbol_Hall 'P 2ac 2ab '
_cod_original_sg_symbol_H-M 'P 21 21 21 '
_cod_database_code 4109999

loop_
_symmetry_equiv_pos_as_xyz
'x, y, z'
'-x+1/2, -y, z+1/2'
'-x, y+1/2, -z+1/2'
'x+1/2, -y+1/2, -z'

loop_
_atom_site_label
_atom_site_type_symbol
_atom_site_fract_x
_atom_site_fract_y
_atom_site_fract_z
_atom_site_U_iso_or_equiv
_atom_site_adp_type
_atom_site_occupancy
_atom_site_symmetry_multiplicity
_atom_site_calc_flag
_atom_site_refinement_flags
C1 C -0.1420(4) 0.1307(3) 0.17112(11) 0.0383(7) Uani 1 1 d .
H1A H -0.1824 0.2156 0.1924 0.046 Uiso 1 1 calc R
H1B H -0.2419 0.1050 0.1480 0.046 Uiso 1 1 calc R
O1 O 0.2481(3) -0.1995(2) 0.18955(8) 0.0533(6) Uani 1 1 d .
O2 O 0.4424(3) -0.0418(2) 0.15314(7) 0.0411(5) Uani 1 1 d .
C2 C -0.1043(4) -0.0044(3) 0.20473(12) 0.0453(8) Uani 1 1 d .
H2A H -0.0806 -0.0940 0.1836 0.054 Uiso 1 1 calc R
H2B H -0.2112 -0.0255 0.2258 0.054 Uiso 1 1 calc R
C3 C 0.0576(4) 0.0256(4) 0.23847(11) 0.0426(7) Uani 1 1 d .
H3A H 0.0816 -0.0654 0.2589 0.051 Uiso 1 1 calc R
H3B H 0.0278 0.1086 0.2618 0.051 Uiso 1 1 calc R
C4 C 0.2290(4) 0.0670(3) 0.20950(10) 0.0347(6) Uani 1 1 d .
C5 C 0.1855(4) 0.2046(3) 0.17502(9) 0.0305(6) Uani 1 1 d .
H5A H 0.1456 0.2847 0.1990 0.037 Uiso 1 1 calc R
C6 C 0.3440(4) 0.2763(3) 0.14673(11) 0.0373(7) Uani 1 1 d .
H6A H 0.4499 0.2831 0.1692 0.045 Uiso 1 1 calc R
H6B H 0.3769 0.2132 0.1175 0.045 Uiso 1 1 calc R
C7 C 0.2904(4) 0.4337(3) 0.12891(11) 0.0384(7) Uani 1 1 d .
H7A H 0.2658 0.4974 0.1587 0.046 Uiso 1 1 calc R
H7B H 0.3930 0.4789 0.1106 0.046 Uiso 1 1 calc R
C8 C 0.1251(4) 0.4350(3) 0.09474(10) 0.0323(6) Uani 1 1 d .
C9 C -0.0285(4) 0.3410(3) 0.11817(10) 0.0316(6) Uani 1 1 d .
H9A H -0.0678 0.4003 0.1482 0.038 Uiso 1 1 calc R
C10 C 0.0213(4) 0.1827(3) 0.13955(9) 0.0317(6) Uani 1 1 d .
C11 C -0.1948(4) 0.3412(4) 0.08257(10) 0.0406(7) Uani 1 1 d .
H11A H -0.2151 0.2376 0.0701 0.049 Uiso 1 1 calc R
H11B H -0.3024 0.3715 0.1020 0.049 Uiso 1 1 calc R
C12 C -0.1743(4) 0.4458(3) 0.03807(11) 0.0421(7) Uani 1 1 d .
H12A H -0.2820 0.4518 0.0156 0.051 Uiso 1 1 calc R
C13 C -0.0651(4) 0.5880(3) 0.04114(10) 0.0380(7) Uani 1 1 d .
C14 C 0.0525(4) 0.5963(3) 0.08751(11) 0.0372(7) Uani 1 1 d .
H14A H -0.0186 0.6283 0.1171 0.045 Uiso 1 1 calc R
H14B H 0.1526 0.6683 0.0825 0.045 Uiso 1 1 calc R
C15 C 0.1617(4) 0.3879(3) 0.03967(10) 0.0414(7) Uani 1 1 d .
H15A H 0.2772 0.4298 0.0275 0.050 Uiso 1 1 calc R
H15B H 0.1644 0.2770 0.0362 0.050 Uiso 1 1 calc R
C16 C 0.0047(5) 0.4544(4) 0.01125(10) 0.0431(7) Uani 1 1 d .
H16A H 0.0083 0.4594 -0.0263 0.052 Uiso 1 1 calc R
C17 C 0.3753(4) 0.1109(4) 0.24824(11) 0.0455(8) Uani 1 1 d .
H17A H 0.3945 0.0271 0.2716 0.068 Uiso 1 1 calc R
H17B H 0.3360 0.1999 0.2670 0.068 Uiso 1 1 calc R
H17C H 0.4880 0.1334 0.2306 0.068 Uiso 1 1 calc R
C18 C 0.3003(4) -0.0729(3) 0.18327(10) 0.0355(6) Uani 1 1 d .
C19 C 0.0592(4) 0.0627(3) 0.09887(10) 0.0386(7) Uani 1 1 d .
H19A H 0.0533 -0.0378 0.1140 0.058 Uiso 1 1 calc R
H19B H 0.1794 0.0790 0.0847 0.058 Uiso 1 1 calc R
H19C H -0.0310 0.0707 0.0721 0.058 Uiso 1 1 calc R
C20 C -0.1316(5) 0.7303(4) 0.01708(12) 0.0455(8) Uani 1 1 d .
H20A H -0.1916 0.7061 -0.0147 0.068 Uiso 1 1 calc R
H20B H -0.0296 0.7975 0.0106 0.068 Uiso 1 1 calc R
H20C H -0.2171 0.7802 0.0396 0.068 Uiso 1 1 calc R
C21 C 0.5234(4) -0.1683(3) 0.12822(11) 0.0445(7) Uani 1 1 d .
H21A H 0.6306 -0.1349 0.1099 0.067 Uiso 1 1 calc R
H21B H 0.4370 -0.2122 0.1046 0.067 Uiso 1 1 calc R
H21C H 0.5579 -0.2440 0.1532 0.067 Uiso 1 1 calc R

loop_
_atom_site_aniso_label
_atom_site_aniso_U_11
_atom_site_aniso_U_22
_atom_site_aniso_U_33
_atom_site_aniso_U_23
_atom_site_aniso_U_13
_atom_site_aniso_U_12
C1 0.0331(15) 0.0389(16) 0.0430(14) 0.0070(12) 0.0021(13) -0.0036(13)
O1 0.0560(14) 0.0327(12) 0.0710(14) 0.0042(10) 0.0079(12) -0.0033(11)
O2 0.0384(11) 0.0360(10) 0.0490(11) -0.0031(9) 0.0053(10) 0.0006(9)
C2 0.0348(16) 0.0470(18) 0.0540(17) 0.0159(15) 0.0094(14) -0.0019(14)
C3 0.0422(16) 0.0468(17) 0.0388(14) 0.0120(13) 0.0058(13) 0.0049(15)
C4 0.0341(15) 0.0349(14) 0.0349(13) 0.0017(11) -0.0029(12) 0.0005(13)
C5 0.0278(13) 0.0288(13) 0.0348(12) -0.0011(11) -0.0015(11) 0.0023(11)
C6 0.0289(14) 0.0357(14) 0.0472(15) 0.0036(12) -0.0020(13) 0.0012(13)
C7 0.0318(14) 0.0340(14) 0.0492(15) 0.0041(12) -0.0026(13) -0.0045(13)
C8 0.0282(13) 0.0302(14) 0.0386(13) 0.0019(11) 0.0015(12) -0.0012(12)
C9 0.0295(13) 0.0313(13) 0.0340(12) -0.0003(10) -0.0019(12) -0.0017(12)
C10 0.0299(14) 0.0310(13) 0.0342(13) 0.0013(11) 0.0010(11) -0.0028(12)
C11 0.0324(15) 0.0421(16) 0.0473(16) 0.0052(13) -0.0079(13) -0.0034(14)
C12 0.0435(17) 0.0455(16) 0.0373(13) 0.0006(13) -0.0071(14) -0.0018(14)
C13 0.0410(15) 0.0380(15) 0.0349(13) 0.0029(11) 0.0008(13) 0.0026(14)
C14 0.0355(15) 0.0329(14) 0.0432(15) 0.0021(11) 0.0000(13) -0.0008(14)
C15 0.0500(18) 0.0334(14) 0.0407(14) 0.0016(12) 0.0097(14) 0.0035(14)
C16 0.0562(19) 0.0442(16) 0.0289(13) 0.0005(12) 0.0050(13) 0.0037(15)
C17 0.0474(17) 0.0463(17) 0.0429(15) -0.0005(13) -0.0093(15) 0.0060(15)
C18 0.0327(14) 0.0345(15) 0.0392(14) 0.0025(12) -0.0004(12) -0.0001(13)
C19 0.0425(16) 0.0322(14) 0.0410(14) -0.0042(11) -0.0033(14) -0.0019(14)
C20 0.0412(16) 0.0436(17) 0.0517(17) 0.0091(14) -0.0008(15) 0.0035(15)
C21 0.0456(17) 0.0427(16) 0.0451(15) -0.0083(13) -0.0002(14) 0.0068(15)

loop_
_atom_type_symbol
_atom_type_description
_atom_type_scat_dispersion_real
_atom_type_scat_dispersion_imag
_atom_type_scat_source
C C 0.0033 0.0000 'International Tables Vol C Tables 4.2.6.8 and 6.1.1.4'
H H 0.0000 0.0000 'International Tables Vol C Tables 4.2.6.8 and 6.1.1.4'
O O 0.0106 0.0000 'International Tables Vol C Tables 4.2.6.8 and 6.1.1.4'

loop_
_exptl_crystal_face_index_h
_exptl_crystal_face_index_k
_exptl_crystal_face_index_l
_exptl_crystal_face_perp_dist
0.00 0.00 -1.00 0.1200
0.00 -1.00 2.00 0.1900
0.00 -1.00 -1.00 0.2500
-1.00 1.00 -1.00 0.2200
-1.00 0.00 2.00 0.1600
0.00 1.00 5.00 0.1600
1.00 0.00 -4.00 0.1600
0.00 1.00 -3.00 0.1400

loop_
_geom_angle_atom_site_label_1
_geom_angle_atom_site_label_2
_geom_angle_atom_site_label_3
_geom_angle
C2 C1 C10 114.2(2)
C2 C1 H1A 108.7
C10 C1 H1A 108.7
C2 C1 H1B 108.7
C10 C1 H1B 108.7
H1A C1 H1B 107.6
C18 O2 C21 116.1(2)
C1 C2 C3 110.7(3)
C1 C2 H2A 109.5
C3 C2 H2A 109.5
C1 C2 H2B 109.5
C3 C2 H2B 109.5
H2A C2 H2B 108.1
C2 C3 C4 113.6(2)
C2 C3 H3A 108.8
C4 C3 H3A 108.8
C2 C3 H3B 108.8
C4 C3 H3B 108.8
H3A C3 H3B 107.7
C18 C4 C3 108.9(2)
C18 C4 C17 105.5(2)
C3 C4 C17 108.0(2)
C18 C4 C5 116.2(2)
C3 C4 C5 108.1(2)
C17 C4 C5 109.9(2)
C6 C5 C10 110.86(19)
C6 C5 C4 117.0(2)
C10 C5 C4 114.9(2)
C6 C5 H5A 104.1
C10 C5 H5A 104.1
C4 C5 H5A 104.1
C7 C6 C5 109.4(2)
C7 C6 H6A 109.8
C5 C6 H6A 109.8
C7 C6 H6B 109.8
C5 C6 H6B 109.8
H6A C6 H6B 108.3
C8 C7 C6 113.6(2)
C8 C7 H7A 108.8
C6 C7 H7A 108.8
C8 C7 H7B 108.8
C6 C7 H7B 108.8
H7A C7 H7B 107.7
C7 C8 C14 111.2(2)
C7 C8 C9 110.5(2)
C14 C8 C9 107.1(2)
C7 C8 C15 114.9(2)
C14 C8 C15 101.2(2)
C9 C8 C15 111.4(2)
C8 C9 C11 109.9(2)
C8 C9 C10 117.3(2)
C11 C9 C10 114.3(2)
C8 C9 H9A 104.7
C11 C9 H9A 104.7
C10 C9 H9A 104.7
C19 C10 C1 108.5(2)
C19 C10 C5 111.6(2)
C1 C10 C5 108.85(19)
C19 C10 C9 114.2(2)
C1 C10 C9 106.3(2)
C5 C10 C9 107.1(2)
C12 C11 C9 113.4(2)
C12 C11 H11A 108.9
C9 C11 H11A 108.9
C12 C11 H11B 108.9
C9 C11 H11B 108.9
H11A C11 H11B 107.7
C13 C12 C16 60.5(2)
C13 C12 C11 121.9(2)
C16 C12 C11 119.3(3)
C13 C12 H12A 114.8
C16 C12 H12A 114.8
C11 C12 H12A 114.8
C20 C13 C12 120.4(3)
C20 C13 C14 119.8(3)
C12 C13 C14 113.4(2)
C20 C13 C16 123.2(2)
C12 C13 C16 60.0(2)
C14 C13 C16 105.5(2)
C13 C14 C8 105.0(2)
C13 C14 H14A 110.8
C8 C14 H14A 110.8
C13 C14 H14B 110.8
C8 C14 H14B 110.8
H14A C14 H14B 108.8
C16 C15 C8 103.5(2)
C16 C15 H15A 111.1
C8 C15 H15A 111.1
C16 C15 H15B 111.1
C8 C15 H15B 111.1
H15A C15 H15B 109.0
C15 C16 C12 115.0(2)
C15 C16 C13 107.9(2)
C12 C16 C13 59.5(2)
C15 C16 H16A 119.8
C12 C16 H16A 119.8
C13 C16 H16A 119.8
C4 C17 H17A 109.5
C4 C17 H17B 109.5
H17A C17 H17B 109.5
C4 C17 H17C 109.5
H17A C17 H17C 109.5
H17B C17 H17C 109.5
O1 C18 O2 121.7(3)
O1 C18 C4 126.1(3)
O2 C18 C4 112.1(2)
C10 C19 H19A 109.5
C10 C19 H19B 109.5
H19A C19 H19B 109.5
C10 C19 H19C 109.5
H19A C19 H19C 109.5
H19B C19 H19C 109.5
C13 C20 H20A 109.5
C13 C20 H20B 109.5
H20A C20 H20B 109.5
C13 C20 H20C 109.5
H20A C20 H20C 109.5
H20B C20 H20C 109.5
O2 C21 H21A 109.5
O2 C21 H21B 109.5
H21A C21 H21B 109.5
O2 C21 H21C 109.5
H21A C21 H21C 109.5
H21B C21 H21C 109.5

loop_
_geom_bond_atom_site_label_1
_geom_bond_atom_site_label_2
_geom_bond_distance
C1 C2 1.522(4)
C1 C10 1.546(4)
C1 H1A 0.9900
C1 H1B 0.9900
O1 C18 1.202(3)
O2 C18 1.353(3)
O2 C21 1.437(3)
C2 C3 1.524(4)
C2 H2A 0.9900
C2 H2B 0.9900
C3 C4 1.533(4)
C3 H3A 0.9900
C3 H3B 0.9900
C4 C18 1.521(4)
C4 C17 1.548(4)
C4 C5 1.562(4)
C5 C6 1.537(4)
C5 C10 1.554(3)
C5 H5A 1.0000
C6 C7 1.529(4)
C6 H6A 0.9900
C6 H6B 0.9900
C7 C8 1.528(4)
C7 H7A 0.9900
C7 H7B 0.9900
C8 C14 1.543(4)
C8 C9 1.545(4)
C8 C15 1.548(4)
C9 C11 1.557(4)
C9 C10 1.561(4)
C9 H9A 1.0000
C10 C19 1.545(4)
C11 C12 1.513(4)
C11 H11A 0.9900
C11 H11B 0.9900
C12 C13 1.503(4)
C12 C16 1.511(4)
C12 H12A 1.0000
C13 C20 1.501(4)
C13 C14 1.513(4)
C13 C16 1.520(4)
C14 H14A 0.9900
C14 H14B 0.9900
C15 C16 1.510(4)
C15 H15A 0.9900
C15 H15B 0.9900
C16 H16A 1.0000
C17 H17A 0.9800
C17 H17B 0.9800
C17 H17C 0.9800
C19 H19A 0.9800
C19 H19B 0.9800
C19 H19C 0.9800
C20 H20A 0.9800
C20 H20B 0.9800
C20 H20C 0.9800
C21 H21A 0.9800
C21 H21B 0.9800
C21 H21C 0.9800

loop_
_geom_torsion_atom_site_label_1
_geom_torsion_atom_site_label_2
_geom_torsion_atom_site_label_3
_geom_torsion_atom_site_label_4
_geom_torsion
C10 C1 C2 C3 54.4(3)
C1 C2 C3 C4 -56.4(4)
C2 C3 C4 C18 -72.0(3)
C2 C3 C4 C17 173.9(2)
C2 C3 C4 C5 55.1(3)
C18 C4 C5 C6 -63.8(3)
C3 C4 C5 C6 173.5(2)
C17 C4 C5 C6 55.8(3)
C18 C4 C5 C10 68.9(3)
C3 C4 C5 C10 -53.9(3)
C17 C4 C5 C10 -171.5(2)
C10 C5 C6 C7 63.3(3)
C4 C5 C6 C7 -162.3(2)
C5 C6 C7 C8 -58.3(3)
C6 C7 C8 C14 167.5(2)
C6 C7 C8 C9 48.7(3)
C6 C7 C8 C15 -78.4(3)
C7 C8 C9 C11 -179.1(2)
C14 C8 C9 C11 59.6(3)
C15 C8 C9 C11 -50.2(3)
C7 C8 C9 C10 -46.4(3)
C14 C8 C9 C10 -167.7(2)
C15 C8 C9 C10 82.5(3)
C2 C1 C10 C19 70.0(3)
C2 C1 C10 C5 -51.7(3)
C2 C1 C10 C9 -166.8(2)
C6 C5 C10 C19 67.9(3)
C4 C5 C10 C19 -67.6(3)
C6 C5 C10 C1 -172.4(2)
C4 C5 C10 C1 52.1(3)
C6 C5 C10 C9 -57.8(3)
C4 C5 C10 C9 166.7(2)
C8 C9 C10 C19 -73.4(3)
C11 C9 C10 C19 57.4(3)
C8 C9 C10 C1 167.0(2)
C11 C9 C10 C1 -62.2(3)
C8 C9 C10 C5 50.8(3)
C11 C9 C10 C5 -178.5(2)
C8 C9 C11 C12 -6.9(3)
C10 C9 C11 C12 -141.1(2)
C9 C11 C12 C13 -30.8(4)
C9 C11 C12 C16 40.8(4)
C16 C12 C13 C20 113.1(3)
C11 C12 C13 C20 -138.8(3)
C16 C12 C13 C14 -95.0(3)
C11 C12 C13 C14 13.1(4)
C11 C12 C13 C16 108.1(3)
C20 C13 C14 C8 -168.7(3)
C12 C13 C14 C8 39.2(3)
C16 C13 C14 C8 -24.3(3)
C7 C8 C14 C13 161.7(2)
C9 C8 C14 C13 -77.5(3)
C15 C8 C14 C13 39.3(3)
C7 C8 C15 C16 -158.9(2)
C14 C8 C15 C16 -39.0(3)
C9 C8 C15 C16 74.5(3)
C8 C15 C16 C12 -38.8(3)
C8 C15 C16 C13 25.2(3)
C13 C12 C16 C15 96.8(3)
C11 C12 C16 C15 -15.4(4)
C11 C12 C16 C13 -112.2(3)
C20 C13 C16 C15 142.2(3)
C12 C13 C16 C15 -109.0(3)
C14 C13 C16 C15 -0.7(3)
C20 C13 C16 C12 -108.8(3)
C14 C13 C16 C12 108.4(3)
C21 O2 C18 O1 1.6(4)
C21 O2 C18 C4 177.7(2)
C3 C4 C18 O1 -9.8(4)
C17 C4 C18 O1 105.9(3)
C5 C4 C18 O1 -132.2(3)
C3 C4 C18 O2 174.3(2)
C17 C4 C18 O2 -70.0(3)
C5 C4 C18 O2 51.9(3)
